data_4301520
loop_
_publ_author_name
'Fatima Setifi'
'Samia Benmansour'
'Mathieu Marchivie'
'Ga\"elle Dupouy'
'Smail Triki'
'Jean Sala-Pala'
'Jean-Yves Sala\"un'
'Carlos J. G\'omez-Garc\'ia'
'S\'ebastien Pillet'
'Claude Lecomte'
'Eliseo Ruiz'

_publ_section_title
;
Magnetic Bistability and Thermochromism in a Molecular CuII Chain
;
_journal_name_full 'Inorganic Chemistry'
_journal_page_first 1269
_journal_page_last 1271
_journal_paper_doi 10.1021/ic802292s
_journal_volume 48
_journal_year 2009
_chemical_compound_source 'synthesis as described'
_chemical_formula_moiety 'C26 H18 Cu1 N12 O3'
_chemical_formula_sum 'C26 H18 Cu N12 O3'
_chemical_formula_weight 610.06
_chemical_name_systematic
;
 ?
;
_space_group_IT_number 2
_symmetry_cell_setting triclinic
_symmetry_Int_Tables_number 2
_symmetry_space_group_name_Hall '-P 1'
_symmetry_space_group_name_H-M 'P -1'
_atom_sites_solution_hydrogens geom
_atom_sites_solution_primary direct
_atom_sites_solution_secondary difmap
_audit_conform_dict_location ftp://ftp.iucr.org/pub/cif_core.dic
_audit_conform_dict_name cif_core.dic
_audit_conform_dict_version 2.3
_audit_creation_date 2008-06-09T10:44:22-00:00
_audit_creation_method 'WinGX routine CIF_UPDATE'
_cell_angle_alpha 66.091(4)
_cell_angle_beta 70.285(4)
_cell_angle_gamma 87.905(5)
_cell_formula_units_Z 2
_cell_length_a 10.1400(4)
_cell_length_b 11.8050(7)
_cell_length_c 14.5310(5)
_cell_measurement_reflns_used 7725
_cell_measurement_temperature 10(2)
_cell_measurement_theta_max 30.9886
_cell_measurement_theta_min 2.9866
_cell_measurement_wavelength 0.71073
_cell_volume 1486.76(14)
_computing_cell_refinement
;
        CrysAlis RED, Oxford Diffraction Ltd.,
        Version 1.171.32.6 (release 21-05-2007 CrysAlis171 .NET)
        (compiled May 21 2007,16:32:00)
;
_computing_data_collection
;
        CrysAlis CCD, Oxford Diffraction Ltd.,
        Version 1.171.32.6 (release 21-05-2007 CrysAlis171 .NET)
        (compiled May 21 2007,16:32:00)
;
_computing_data_reduction
;
        CrysAlis RED, Oxford Diffraction Ltd.,
        Version 1.171.32.6 (release 21-05-2007 CrysAlis171 .NET)
        (compiled May 21 2007,16:32:00)
;
_computing_molecular_graphics 'Ortep-3 for Windows (Farrugia, 1997)'
_computing_publication_material 'WinGX publication routines (Farrugia, 1999)'
_computing_structure_refinement 'SHELXL-97 (Sheldrick, 1997)'
_computing_structure_solution 'SIR2004 (Giacovazzo et al, 2004)'
_diffrn_ambient_temperature 10(2)
_diffrn_detector_area_resol_mean 8.4221
_diffrn_measured_fraction_theta_full 0.947
_diffrn_measured_fraction_theta_max 0.947
_diffrn_radiation_monochromator graphite
_diffrn_radiation_probe x-ray
_diffrn_radiation_type MoK\a
_diffrn_radiation_wavelength 0.71073
_diffrn_reflns_av_R_equivalents 0.0246
_diffrn_reflns_av_unetI/netI 0.0322
_diffrn_reflns_limit_h_max 12
_diffrn_reflns_limit_h_min -11
_diffrn_reflns_limit_k_max 13
_diffrn_reflns_limit_k_min -14
_diffrn_reflns_limit_l_max 18
_diffrn_reflns_limit_l_min -18
_diffrn_reflns_number 10705
_diffrn_reflns_theta_full 26.37
_diffrn_reflns_theta_max 26.37
_diffrn_reflns_theta_min 2.98
_exptl_absorpt_coefficient_mu 0.783
_exptl_absorpt_correction_T_max 1
_exptl_absorpt_correction_T_min 0.78362
_exptl_absorpt_correction_type multi-scan
_exptl_absorpt_process_details
;
        CrysAlis RED, Oxford Diffraction Ltd.,
        Version 1.171.32.6 (release 21-05-2007 CrysAlis171 .NET)
        (compiled May 21 2007,16:32:00)
        Empirical absorption correction using spherical harmonics,
 implemented in SCALE3 ABSPACK scaling algorithm.
;
_exptl_crystal_colour yellow
_exptl_crystal_density_diffrn 1.363
_exptl_crystal_density_method 'not measured'
_exptl_crystal_description prism
_exptl_crystal_F_000 622
_exptl_crystal_size_max 0.30
_exptl_crystal_size_mid 0.15
_exptl_crystal_size_min 0.15
_refine_diff_density_max 3.45
_refine_diff_density_min -0.798
_refine_diff_density_rms 0.153
_refine_ls_extinction_method none
_refine_ls_goodness_of_fit_ref 1.078
_refine_ls_hydrogen_treatment noref
_refine_ls_matrix_type full
_refine_ls_number_parameters 364
_refine_ls_number_reflns 5761
_refine_ls_number_restraints 0
_refine_ls_restrained_S_all 1.078
_refine_ls_R_factor_all 0.081
_refine_ls_R_factor_gt 0.0714
_refine_ls_shift/su_max 0.001
_refine_ls_shift/su_mean 0
_refine_ls_structure_factor_coef Fsqd
_refine_ls_weighting_details 'calc w=1/[\s^2^(Fo^2^)+(0.1090P)^2^+5.8484P] where P=(Fo^2^+2Fc^2^)/3'
_refine_ls_weighting_scheme calc
_refine_ls_wR_factor_gt 0.187
_refine_ls_wR_factor_ref 0.1939
_reflns_number_gt 4892
_reflns_number_total 5761
_reflns_threshold_expression >2sigma(I)
_cod_data_source_file ic802292s_si_002_4.cif
_cod_data_source_block dc_10K
_cod_original_cell_volume 1486.76(12)
_cod_database_code 4301520

loop_
_symmetry_equiv_pos_as_xyz
'x, y, z'
'-x, -y, -z'

loop_
_atom_site_label
_atom_site_type_symbol
_atom_site_fract_x
_atom_site_fract_y
_atom_site_fract_z
_atom_site_U_iso_or_equiv
_atom_site_adp_type
_atom_site_occupancy
_atom_site_symmetry_multiplicity
_atom_site_calc_flag
_atom_site_refinement_flags
_atom_site_disorder_assembly
_atom_site_disorder_group
Cu Cu 0.75813(5) 0.38294(4) 0.99907(4) 0.01199(18) Uani 1 1 d . . .
N2 N 0.9910(4) 0.4487(3) 0.9013(3) 0.0143(7) Uani 1 1 d . . .
N6 N 0.6854(4) 0.5476(3) 0.9205(3) 0.0120(7) Uani 1 1 d . . .
N51 N 0.9004(4) 0.2487(3) 1.2755(3) 0.0182(8) Uani 1 1 d . . .
O11 O 0.6685(3) -0.1578(3) 1.4186(2) 0.0155(6) Uani 1 1 d . . .
O12 O 0.8624(3) 0.2675(3) 0.5713(2) 0.0168(6) Uani 1 1 d . . .
N52 N 0.6024(4) 0.5198(3) 0.7350(3) 0.0176(8) Uani 1 1 d . . .
N5 N 0.5178(4) 0.3487(3) 1.0921(3) 0.0131(7) Uani 1 1 d . . .
N3 N 0.7837(4) 0.2143(3) 1.0981(3) 0.0160(7) Uani 1 1 d . . .
C52 C 0.7567(5) 0.2763(4) 0.8349(3) 0.0151(9) Uani 1 1 d . . .
N4 N 0.7420(4) 0.3152(3) 0.8980(3) 0.0155(7) Uani 1 1 d . . .
C22 C 0.2898(5) 0.2469(4) 1.2144(3) 0.0162(9) Uani 1 1 d . . .
H108 H 0.2314 0.1755 1.2731 0.019 Uiso 1 1 calc R . .
N61 N 0.6103(4) -0.0108(3) 1.5908(3) 0.0186(8) Uani 1 1 d . . .
C51 C 0.7822(5) 0.1130(4) 1.1594(3) 0.0145(8) Uani 1 1 d . . .
N62 N 0.8686(4) 0.5782(3) 0.4122(3) 0.0184(8) Uani 1 1 d . . .
C21 C 0.7785(5) 0.5202(4) 1.2275(3) 0.0167(9) Uani 1 1 d . . .
H21 H 0.7169 0.5269 1.2904 0.02 Uiso 1 1 calc R . .
C11 C 0.7288(5) 0.4701(4) 1.1728(3) 0.0153(8) Uani 1 1 d . . .
H11 H 0.6313 0.4414 1.1989 0.018 Uiso 1 1 calc R . .
C61 C 0.7749(5) -0.0103(4) 1.2326(3) 0.0151(8) Uani 1 1 d . . .
N41 N 0.8595(5) -0.1669(4) 1.1486(3) 0.0280(9) Uani 1 1 d . . .
C31 C 1.0794(4) 0.4399(4) 0.8123(3) 0.0146(8) Uiso 1 1 d . . .
H31 H 1.0429 0.4052 0.7759 0.018 Uiso 1 1 calc R . .
C12 C 0.4339(5) 0.2493(4) 1.1771(3) 0.0162(9) Uani 1 1 d . . .
H8 H 0.4755 0.179 1.2121 0.019 Uiso 1 1 calc R . .
C42 C 0.5472(5) 0.5546(4) 0.9525(3) 0.0136(8) Uani 1 1 d . . .
C102 C 0.6776(5) 0.4777(4) 0.6815(3) 0.0149(8) Uani 1 1 d . . .
C41 C 1.0488(4) 0.4963(4) 0.9499(3) 0.0119(8) Uiso 1 1 d . . .
C82 C 0.8035(5) 0.3065(4) 0.6487(3) 0.0150(8) Uani 1 1 d . . .
C111 C 0.6650(5) 0.0106(4) 1.5008(3) 0.0148(8) Uani 1 1 d . . .
C81 C 0.7263(5) -0.0421(4) 1.3454(3) 0.0143(8) Uani 1 1 d . . .
C92 C 0.7700(5) 0.4285(4) 0.6124(3) 0.0149(8) Uani 1 1 d . . .
C112 C 0.8259(5) 0.5104(4) 0.5009(3) 0.0150(8) Uani 1 1 d . . .
C32 C 0.7680(5) 0.6476(4) 0.8365(3) 0.0161(9) Uani 1 1 d . . .
H17 H 0.8673 0.6462 0.8114 0.019 Uiso 1 1 calc R . .
N42 N 0.7610(6) -0.0129(4) 0.8326(3) 0.0362(11) Uani 1 1 d . . .
C101 C 0.8274(5) 0.1563(4) 1.3258(3) 0.0141(8) Uani 1 1 d . . .
C121 C 0.5882(5) -0.2344(4) 1.3944(3) 0.0176(9) Uani 1 1 d . . .
H12B H 0.6508 -0.2839 1.3607 0.021 Uiso 1 1 calc R . .
H12A H 0.5419 -0.1814 1.3444 0.021 Uiso 1 1 calc R . .
C62 C 0.7772(5) 0.2262(4) 0.7588(3) 0.0178(9) Uani 1 1 d . . .
C71 C 0.8206(5) -0.0980(4) 1.1871(3) 0.0214(10) Uani 1 1 d . . .
C122 C 0.9656(5) 0.1769(4) 0.5813(4) 0.0214(10) Uani 1 1 d . . .
H23A H 0.9184 0.0909 0.6129 0.026 Uiso 1 1 calc R . .
H23B H 1.0154 0.1825 0.6276 0.026 Uiso 1 1 calc R . .
C91 C 0.7377(5) 0.0410(4) 1.3888(3) 0.0137(8) Uani 1 1 d . . .
C131 C 0.4795(5) -0.3193(4) 1.4998(4) 0.0238(10) Uani 1 1 d . . .
H13A H 0.4225 -0.3731 1.4874 0.036 Uiso 1 1 calc R . .
H13C H 0.4183 -0.2691 1.5323 0.036 Uiso 1 1 calc R . .
H13B H 0.5268 -0.371 1.5485 0.036 Uiso 1 1 calc R . .
C72 C 0.7692(6) 0.0943(4) 0.7984(4) 0.0243(10) Uani 1 1 d . . .
C132 C 1.0680(5) 0.2109(5) 0.4680(4) 0.0253(10) Uani 1 1 d . . .
H27A H 1.14 0.1532 0.4695 0.038 Uiso 1 1 calc R . .
H27B H 1.1133 0.2963 0.4379 0.038 Uiso 1 1 calc R . .
H27C H 1.0169 0.2052 0.4233 0.038 Uiso 1 1 calc R . .
O2 O 0.8283(4) -0.2502(3) 0.9841(3) 0.0320(8) Uani 1 1 d . . .
N1 N 0.8156(4) 0.4611(3) 1.0832(3) 0.0120(7) Uiso 1 1 d . . .

loop_
_atom_site_aniso_label
_atom_site_aniso_U_11
_atom_site_aniso_U_22
_atom_site_aniso_U_33
_atom_site_aniso_U_23
_atom_site_aniso_U_13
_atom_site_aniso_U_12
Cu 0.0244(3) 0.0093(3) 0.0038(2) -0.00171(19) -0.0083(2) 0.00355(19)
N2 0.030(2) 0.0097(16) 0.0056(15) -0.0020(13) -0.0104(14) 0.0054(14)
N6 0.0216(19) 0.0101(16) 0.0054(15) -0.0017(12) -0.0080(13) 0.0028(13)
N51 0.025(2) 0.0166(19) 0.0131(17) -0.0050(15) -0.0080(15) 0.0012(16)
O11 0.0296(17) 0.0096(14) 0.0083(13) -0.0020(11) -0.0096(12) -0.0008(12)
O12 0.0322(18) 0.0143(14) 0.0077(13) -0.0055(11) -0.0110(12) 0.0078(13)
N52 0.025(2) 0.0182(18) 0.0128(17) -0.0063(15) -0.0104(15) 0.0051(15)
N5 0.026(2) 0.0078(15) 0.0084(15) -0.0016(13) -0.0123(14) 0.0044(14)
N3 0.027(2) 0.0147(18) 0.0089(16) -0.0063(14) -0.0077(14) 0.0034(15)
C52 0.027(2) 0.0080(18) 0.0053(18) 0.0026(15) -0.0059(16) 0.0016(16)
N4 0.028(2) 0.0111(16) 0.0067(15) -0.0015(13) -0.0085(14) 0.0021(14)
C22 0.029(2) 0.0125(19) 0.0076(18) -0.0028(15) -0.0081(17) 0.0003(17)
N61 0.029(2) 0.0152(18) 0.0103(18) -0.0029(14) -0.0085(15) 0.0026(15)
C51 0.023(2) 0.017(2) 0.0070(18) -0.0060(16) -0.0081(16) 0.0022(17)
N62 0.030(2) 0.0175(18) 0.0107(18) -0.0064(15) -0.0104(15) 0.0078(16)
C21 0.027(2) 0.018(2) 0.0082(18) -0.0068(16) -0.0089(17) 0.0055(17)
C11 0.019(2) 0.016(2) 0.0113(19) -0.0056(16) -0.0060(16) 0.0036(17)
C61 0.026(2) 0.0130(19) 0.0060(18) -0.0029(15) -0.0067(16) 0.0031(17)
N41 0.046(3) 0.018(2) 0.0162(19) -0.0066(16) -0.0070(18) 0.0052(18)
C12 0.031(2) 0.0114(19) 0.0056(18) 0.0000(15) -0.0098(17) 0.0012(17)
C42 0.025(2) 0.0114(19) 0.0059(18) -0.0034(16) -0.0077(16) 0.0007(17)
C102 0.023(2) 0.0116(19) 0.0100(19) -0.0014(16) -0.0097(17) 0.0009(17)
C82 0.024(2) 0.015(2) 0.0079(18) -0.0051(16) -0.0078(16) 0.0020(17)
C111 0.028(2) 0.0092(18) 0.010(2) -0.0025(15) -0.0124(17) 0.0038(16)
C81 0.022(2) 0.0116(19) 0.0087(18) -0.0023(15) -0.0072(16) 0.0036(16)
C92 0.025(2) 0.015(2) 0.0059(18) -0.0045(16) -0.0072(16) 0.0020(17)
C112 0.023(2) 0.0140(19) 0.011(2) -0.0069(17) -0.0092(17) 0.0051(17)
C32 0.026(2) 0.014(2) 0.0078(18) -0.0026(16) -0.0064(16) 0.0008(17)
N42 0.071(4) 0.021(2) 0.018(2) -0.0080(17) -0.016(2) 0.003(2)
C101 0.021(2) 0.016(2) 0.0092(18) -0.0065(16) -0.0090(16) 0.0052(17)
C121 0.028(2) 0.015(2) 0.015(2) -0.0060(17) -0.0139(18) 0.0031(18)
C62 0.033(3) 0.0109(19) 0.0076(19) -0.0015(16) -0.0082(17) 0.0028(17)
C71 0.034(3) 0.017(2) 0.0094(19) -0.0014(17) -0.0071(18) -0.0002(19)
C122 0.036(3) 0.018(2) 0.017(2) -0.0101(18) -0.0154(19) 0.0138(19)
C91 0.022(2) 0.0114(19) 0.0075(18) -0.0016(15) -0.0073(16) 0.0033(16)
C131 0.029(3) 0.017(2) 0.023(2) -0.0035(19) -0.013(2) 0.0005(19)
C72 0.042(3) 0.022(2) 0.011(2) -0.0085(18) -0.0100(19) 0.004(2)
C132 0.030(3) 0.034(3) 0.025(2) -0.020(2) -0.016(2) 0.015(2)
O2 0.050(2) 0.0230(18) 0.0254(18) -0.0092(15) -0.0181(17) 0.0073(16)

loop_
_atom_type_symbol
_atom_type_description
_atom_type_scat_dispersion_real
_atom_type_scat_dispersion_imag
_atom_type_scat_source
C C 0.0033 0.0016 'International Tables Vol C Tables 4.2.6.8 and 6.1.1.4'
H H 0 0 'International Tables Vol C Tables 4.2.6.8 and 6.1.1.4'
N N 0.0061 0.0033 'International Tables Vol C Tables 4.2.6.8 and 6.1.1.4'
O O 0.0106 0.006 'International Tables Vol C Tables 4.2.6.8 and 6.1.1.4'
Cu Cu 0.3201 1.2651 'International Tables Vol C Tables 4.2.6.8 and 6.1.1.4'

loop_
_geom_angle_atom_site_label_1
_geom_angle_atom_site_label_2
_geom_angle_atom_site_label_3
_geom_angle
_geom_angle_site_symmetry_1
_geom_angle_site_symmetry_3
_geom_angle_publ_flag
N4 Cu N3 90.71(14) . . ?
N4 Cu N1 168.59(15) . . ?
N3 Cu N1 90.25(14) . . ?
N4 Cu N6 91.49(13) . . ?
N3 Cu N6 167.12(15) . . ?
N1 Cu N6 90.10(13) . . ?
N4 Cu N2 91.13(14) . . ?
N3 Cu N2 96.57(14) . . ?
N1 Cu N2 77.47(13) . . ?
N6 Cu N2 96.08(13) . . ?
N4 Cu N5 93.19(14) . . ?
N3 Cu N5 91.24(14) . . ?
N1 Cu N5 98.15(13) . . ?
N6 Cu N5 75.96(13) . . ?
N2 Cu N5 171.03(12) . . ?
C41 N2 C31 116.4(4) . . ?
C41 N2 Cu 110.5(3) . . ?
C31 N2 Cu 132.9(3) . . ?
C42 N6 C32 117.1(4) . . ?
C42 N6 Cu 118.5(3) . . ?
C32 N6 Cu 124.4(3) . . ?
C81 O11 C121 120.2(3) . . ?
C82 O12 C122 121.0(3) . . ?
C42 N5 C12 116.1(4) 2_667 . ?
C42 N5 Cu 111.7(3) 2_667 . ?
C12 N5 Cu 132.1(3) . . ?
C51 N3 Cu 172.2(4) . . ?
N4 C52 C62 178.4(5) . . ?
C52 N4 Cu 168.5(4) . . ?
C12 C22 C32 117.9(4) . 2_667 ?
N3 C51 C61 177.5(5) . . ?
C31 C21 C11 117.7(4) 2_767 . ?
N1 C11 C21 121.4(4) . . ?
C51 C61 C71 116.0(4) . . ?
C51 C61 C81 120.3(4) . . ?
C71 C61 C81 123.7(4) . . ?
N2 C31 C21 121.7(4) . 2_767 ?
N5 C12 C22 121.7(4) . . ?
N6 C42 N5 126.3(4) . 2_667 ?
N6 C42 C42 118.2(5) . 2_667 ?
N5 C42 C42 115.6(5) 2_667 2_667 ?
N52 C102 C92 178.2(4) . . ?
N2 C41 N1 126.3(4) . 2_767 ?
N2 C41 C41 116.4(4) . 2_767 ?
N1 C41 C41 117.3(4) 2_767 2_767 ?
O12 C82 C92 114.6(3) . . ?
O12 C82 C62 121.1(4) . . ?
C92 C82 C62 124.3(4) . . ?
N61 C111 C91 177.3(5) . . ?
O11 C81 C91 114.5(3) . . ?
O11 C81 C61 121.7(4) . . ?
C91 C81 C61 123.8(4) . . ?
C82 C92 C102 123.2(4) . . ?
C82 C92 C112 120.4(4) . . ?
C102 C92 C112 116.5(4) . . ?
N62 C112 C92 178.2(5) . . ?
N6 C32 C22 120.9(4) . 2_667 ?
N51 C101 C91 179.4(5) . . ?
O11 C121 C131 106.6(3) . . ?
C52 C62 C72 116.5(4) . . ?
C52 C62 C82 120.3(4) . . ?
C72 C62 C82 123.2(4) . . ?
N41 C71 C61 178.6(5) . . ?
O12 C122 C132 105.7(3) . . ?
C81 C91 C101 121.7(4) . . ?
C81 C91 C111 120.9(4) . . ?
C101 C91 C111 117.3(4) . . ?
N42 C72 C62 178.5(5) . . ?
C41 N1 C11 116.5(3) 2_767 . ?
C41 N1 Cu 118.1(3) 2_767 . ?
C11 N1 Cu 125.3(3) . . ?

loop_
_geom_bond_atom_site_label_1
_geom_bond_atom_site_label_2
_geom_bond_distance
_geom_bond_site_symmetry_2
_geom_bond_publ_flag
Cu N4 1.988(3) . ?
Cu N3 1.998(4) . ?
Cu N1 2.029(3) . ?
Cu N6 2.071(3) . ?
Cu N2 2.275(4) . ?
Cu N5 2.310(4) . ?
N2 C41 1.334(5) . ?
N2 C31 1.344(5) . ?
N6 C42 1.330(6) . ?
N6 C32 1.342(5) . ?
N51 C101 1.149(6) . ?
O11 C81 1.342(5) . ?
O11 C121 1.453(5) . ?
O12 C82 1.334(5) . ?
O12 C122 1.468(5) . ?
N52 C102 1.148(6) . ?
N5 C42 1.338(5) 2_667 ?
N5 C12 1.348(5) . ?
N3 C51 1.164(6) . ?
C52 N4 1.147(5) . ?
C52 C62 1.407(6) . ?
C22 C12 1.373(7) . ?
C22 C32 1.390(6) 2_667 ?
N61 C111 1.155(6) . ?
C51 C61 1.398(6) . ?
N62 C112 1.141(6) . ?
C21 C31 1.378(6) 2_767 ?
C21 C11 1.382(6) . ?
C11 N1 1.347(5) . ?
C61 C71 1.427(6) . ?
C61 C81 1.429(5) . ?
N41 C71 1.152(6) . ?
C31 C21 1.378(6) 2_767 ?
C42 N5 1.338(5) 2_667 ?
C42 C42 1.497(8) 2_667 ?
C102 C92 1.421(6) . ?
C41 N1 1.335(5) 2_767 ?
C41 C41 1.495(8) 2_767 ?
C82 C92 1.392(6) . ?
C82 C62 1.425(5) . ?
C111 C91 1.434(6) . ?
C81 C91 1.390(6) . ?
C92 C112 1.426(6) . ?
C32 C22 1.390(6) 2_667 ?
N42 C72 1.151(6) . ?
C101 C91 1.427(6) . ?
C121 C131 1.504(6) . ?
C62 C72 1.419(6) . ?
C122 C132 1.513(6) . ?
N1 C41 1.335(5) 2_767 ?
